data_4075742
loop_
_publ_author_name
'Li, Xingwei'
'Vogel, Tiffany'
'Incarvito, Christopher D.'
'Crabtree, Robert H.'

_publ_section_title
;
 Electronic and Steric Effects in the Insertion of Alkynes into an
 Iridium(III) Hydride
;
_journal_issue 1
_journal_name_full Organometallics
_journal_page_first 62
_journal_paper_doi 10.1021/om049271z
_journal_volume 24
_journal_year 2005
_chemical_formula_sum 'C66 H57 F6 Ir N O P2 Sb'
_chemical_formula_weight 1370.02
_chemical_name_systematic
; 
 ? 
;
_space_group_IT_number 14
_symmetry_cell_setting monoclinic
_symmetry_space_group_name_Hall '-P 2yn'
_symmetry_space_group_name_H-M 'P 1 21/n 1'
_atom_sites_solution_hydrogens geom
_atom_sites_solution_primary direct
_atom_sites_solution_secondary difmap
_audit_creation_method SHELXL-97
_cell_angle_alpha 90.00
_cell_angle_beta 97.79(3)
_cell_angle_gamma 90.00
_cell_formula_units_Z 4
_cell_length_a 11.857(2)
_cell_length_b 35.049(7)
_cell_length_c 14.543(3)
_cell_measurement_temperature 296(2)
_cell_volume 5988(2)
_computing_cell_refinement Denzo
_computing_data_collection 'Nonius Collect'
_computing_data_reduction Denzo
_computing_molecular_graphics XP
_computing_publication_material XCIF
_computing_structure_refinement 'SHELXL-97 (Sheldrick, 1997)'
_computing_structure_solution 'SHELXS-97 (Sheldrick, 1990)'
_diffrn_ambient_temperature 296(2)
_diffrn_measured_fraction_theta_full 0.989
_diffrn_measured_fraction_theta_max 0.989
_diffrn_measurement_device_type 'Nonius KappaCCD'
_diffrn_measurement_method '\w scans'
_diffrn_radiation_monochromator graphite
_diffrn_radiation_source 'fine-focus sealed tube'
_diffrn_radiation_type MoK\a
_diffrn_radiation_wavelength 0.71073
_diffrn_reflns_av_R_equivalents 0.0317
_diffrn_reflns_av_sigmaI/netI 0.0757
_diffrn_reflns_limit_h_max 15
_diffrn_reflns_limit_h_min -15
_diffrn_reflns_limit_k_max 32
_diffrn_reflns_limit_k_min -44
_diffrn_reflns_limit_l_max 18
_diffrn_reflns_limit_l_min -18
_diffrn_reflns_number 20137
_diffrn_reflns_theta_full 27.00
_diffrn_reflns_theta_max 27.00
_diffrn_reflns_theta_min 2.09
_exptl_absorpt_coefficient_mu 2.785
_exptl_absorpt_correction_T_max 0.6058
_exptl_absorpt_correction_T_min 0.4887
_exptl_absorpt_correction_type none
_exptl_crystal_colour Orange
_exptl_crystal_density_diffrn 1.520
_exptl_crystal_density_method 'not measured'
_exptl_crystal_description Block
_exptl_crystal_F_000 2720
_exptl_crystal_size_max 0.30
_exptl_crystal_size_mid 0.20
_exptl_crystal_size_min 0.20
_refine_diff_density_max 1.327
_refine_diff_density_min -1.072
_refine_diff_density_rms 0.114
_refine_ls_extinction_method none
_refine_ls_goodness_of_fit_ref 1.041
_refine_ls_hydrogen_treatment mixed
_refine_ls_matrix_type full
_refine_ls_number_parameters 683
_refine_ls_number_reflns 12946
_refine_ls_number_restraints 4
_refine_ls_restrained_S_all 1.041
_refine_ls_R_factor_all 0.0888
_refine_ls_R_factor_gt 0.0485
_refine_ls_shift/su_max 0.483
_refine_ls_shift/su_mean 0.017
_refine_ls_structure_factor_coef Fsqd
_refine_ls_weighting_details 'calc w=1/[\s^2^(Fo^2^)+(0.0672P)^2^+0.0000P] where P=(Fo^2^+2Fc^2^)/3'
_refine_ls_weighting_scheme calc
_refine_ls_wR_factor_gt 0.1161
_refine_ls_wR_factor_ref 0.1315
_reflns_number_gt 8751
_reflns_number_total 12946
_reflns_threshold_expression >2sigma(I)
_cod_data_source_file om049271zsi20040918_080327.cif
_cod_data_source_block xl05
_cod_depositor_comments
;
The following automatic conversions were performed:

'_symmetry_cell_setting' value 'Monoclinic' changed to 'monoclinic'
according to /home/saulius/struct/CIF-dictionaries/cif_core.dic
dictionary named 'cif_core.dic' version 2.4.1 from 2010-06-29.

Automatic conversion script
Id: cif_fix_values 1715 2011-07-08 13:25:40Z adriana 
;
_cod_original_sg_symbol_H-M P2(1)/n
_cod_database_code 4075742

loop_
_symmetry_equiv_pos_as_xyz
'x, y, z'
'-x+1/2, y+1/2, -z+1/2'
'-x, -y, -z'
'x-1/2, -y-1/2, z-1/2'

loop_
_atom_site_label
_atom_site_type_symbol
_atom_site_fract_x
_atom_site_fract_y
_atom_site_fract_z
_atom_site_U_iso_or_equiv
_atom_site_adp_type
_atom_site_occupancy
_atom_site_symmetry_multiplicity
_atom_site_calc_flag
_atom_site_refinement_flags
Ir1 Ir 0.959700(17) 0.134212(6) 0.246450(14) 0.03602(9) Uani 1 1 d .
Sb1 Sb 0.49096(5) 0.113601(16) 0.80469(3) 0.06991(16) Uani 1 1 d .
P1 P 0.77014(12) 0.11858(5) 0.26421(10) 0.0373(3) Uani 1 1 d .
P2 P 1.14561(12) 0.15492(5) 0.22967(9) 0.0389(3) Uani 1 1 d .
F1 F 0.5645(7) 0.0788(3) 0.8848(7) 0.239(5) Uani 1 1 d .
F2 F 0.4199(8) 0.1471(3) 0.7227(5) 0.198(4) Uani 1 1 d .
F3 F 0.4736(10) 0.1442(2) 0.9029(4) 0.206(4) Uani 1 1 d .
F4 F 0.4980(7) 0.0827(2) 0.7050(5) 0.193(4) Uani 1 1 d .
F5 F 0.6297(7) 0.1339(2) 0.7879(5) 0.180(4) Uani 1 1 d .
F6 F 0.3524(5) 0.0896(2) 0.8180(4) 0.143(2) Uani 1 1 d .
N1 N 0.9332(4) 0.19076(15) 0.3013(3) 0.0459(12) Uani 1 1 d .
C1 C 0.8980(5) 0.16286(17) 0.1309(4) 0.0419(14) Uani 1 1 d .
C2 C 0.8782(5) 0.1473(2) 0.0417(4) 0.0541(16) Uani 1 1 d .
H2A H 0.8993 0.1222 0.0321 0.065 Uiso 1 1 calc R
C3 C 0.8274(7) 0.1688(3) -0.0327(5) 0.074(2) Uani 1 1 d .
H3A H 0.8131 0.1578 -0.0912 0.089 Uiso 1 1 calc R
C4 C 0.7981(7) 0.2060(3) -0.0209(5) 0.086(3) Uani 1 1 d .
H4A H 0.7644 0.2202 -0.0714 0.103 Uiso 1 1 calc R
C5 C 0.8186(7) 0.2227(2) 0.0666(6) 0.076(2) Uani 1 1 d .
H5A H 0.7987 0.2481 0.0744 0.091 Uiso 1 1 calc R
C6 C 0.8686(5) 0.20166(18) 0.1423(4) 0.0497(15) Uani 1 1 d .
C7 C 0.8913(5) 0.21668(18) 0.2370(5) 0.0505(15) Uani 1 1 d .
C8 C 0.8755(6) 0.2546(2) 0.2623(6) 0.071(2) Uani 1 1 d .
H8A H 0.8471 0.2724 0.2175 0.085 Uiso 1 1 calc R
C9 C 0.9016(8) 0.2655(2) 0.3515(7) 0.086(3) Uani 1 1 d .
H9A H 0.8894 0.2905 0.3689 0.103 Uiso 1 1 calc R
C10 C 0.9452(8) 0.2398(3) 0.4150(6) 0.087(3) Uani 1 1 d .
H10A H 0.9666 0.2474 0.4762 0.105 Uiso 1 1 calc R
C11 C 0.9588(6) 0.2018(2) 0.3897(5) 0.0599(18) Uani 1 1 d .
H11A H 0.9859 0.1840 0.4348 0.072 Uiso 1 1 calc R
C12 C 1.0055(5) 0.06375(18) 0.3767(4) 0.0499(15) Uani 1 1 d .
H12A H 0.9274 0.0601 0.3619 0.060 Uiso 1 1 calc R
C13 C 1.0595(5) 0.07440(16) 0.3060(4) 0.0445(14) Uani 1 1 d .
H13A H 1.1429 0.0742 0.3152 0.053 Uiso 1 1 calc R
C14 C 1.0000(4) 0.08035(16) 0.2114(4) 0.0382(13) Uani 1 1 d .
C15 C 0.9861(5) 0.05499(18) 0.1432(4) 0.0458(14) Uani 1 1 d .
H15A H 0.9404 0.0622 0.0889 0.055 Uiso 1 1 calc R
C16 C 1.0508(6) 0.0570(2) 0.4739(4) 0.0554(17) Uani 1 1 d .
C17 C 1.1631(7) 0.0626(2) 0.5072(5) 0.074(2) Uani 1 1 d .
H17A H 1.2136 0.0706 0.4675 0.088 Uiso 1 1 calc R
C18 C 1.2017(8) 0.0563(3) 0.6016(6) 0.097(3) Uani 1 1 d .
H18A H 1.2782 0.0601 0.6236 0.116 Uiso 1 1 calc R
C19 C 1.1311(9) 0.0450(3) 0.6606(6) 0.094(3) Uani 1 1 d .
H19A H 1.1580 0.0413 0.7230 0.113 Uiso 1 1 calc R
C20 C 1.0174(9) 0.0389(3) 0.6274(5) 0.088(3) Uani 1 1 d .
H20A H 0.9675 0.0312 0.6680 0.105 Uiso 1 1 calc R
C21 C 0.9772(7) 0.0442(2) 0.5337(5) 0.073(2) Uani 1 1 d .
H21A H 0.9014 0.0392 0.5114 0.088 Uiso 1 1 calc R
C22 C 1.0361(5) 0.01648(18) 0.1451(4) 0.0455(14) Uani 1 1 d .
C23 C 0.9716(6) -0.0149(2) 0.1091(4) 0.0611(18) Uani 1 1 d .
H23A H 0.8956 -0.0115 0.0846 0.073 Uiso 1 1 calc R
C24 C 1.0193(7) -0.0508(2) 0.1096(5) 0.075(2) Uani 1 1 d .
H24A H 0.9747 -0.0713 0.0860 0.090 Uiso 1 1 calc R
C25 C 1.1317(8) -0.0569(2) 0.1441(6) 0.083(2) Uani 1 1 d .
H25A H 1.1628 -0.0813 0.1451 0.100 Uiso 1 1 calc R
C26 C 1.1977(7) -0.0257(3) 0.1775(6) 0.085(3) Uani 1 1 d .
H26A H 1.2745 -0.0289 0.1993 0.102 Uiso 1 1 calc R
C27 C 1.1490(6) 0.0101(2) 0.1782(5) 0.069(2) Uani 1 1 d .
H27A H 1.1938 0.0306 0.2017 0.083 Uiso 1 1 calc R
C28 C 0.6655(5) 0.15522(17) 0.2195(4) 0.0445(14) Uani 1 1 d .
C29 C 0.6578(5) 0.18769(18) 0.2746(4) 0.0494(15) Uani 1 1 d .
H29A H 0.7037 0.1899 0.3315 0.059 Uiso 1 1 calc R
C30 C 0.5816(6) 0.21662(19) 0.2443(5) 0.0559(16) Uani 1 1 d .
H30A H 0.5774 0.2380 0.2814 0.067 Uiso 1 1 calc R
C31 C 0.5132(6) 0.2144(2) 0.1620(5) 0.070(2) Uani 1 1 d .
H31A H 0.4626 0.2340 0.1430 0.084 Uiso 1 1 calc R
C32 C 0.5195(7) 0.1823(3) 0.1057(5) 0.075(2) Uani 1 1 d .
H32A H 0.4725 0.1803 0.0493 0.091 Uiso 1 1 calc R
C33 C 0.5965(5) 0.15311(19) 0.1345(4) 0.0530(16) Uani 1 1 d .
H33A H 0.6016 0.1321 0.0964 0.064 Uiso 1 1 calc R
C34 C 0.7153(4) 0.07383(16) 0.2120(4) 0.0401(13) Uani 1 1 d .
C35 C 0.6838(5) 0.04347(19) 0.2648(5) 0.0551(16) Uani 1 1 d .
H35A H 0.6904 0.0457 0.3290 0.066 Uiso 1 1 calc R
C36 C 0.6431(6) 0.0102(2) 0.2226(5) 0.0649(19) Uani 1 1 d .
H36A H 0.6235 -0.0099 0.2591 0.078 Uiso 1 1 calc R
C37 C 0.6307(6) 0.0060(2) 0.1294(6) 0.067(2) Uani 1 1 d .
H37A H 0.6003 -0.0164 0.1022 0.081 Uiso 1 1 calc R
C38 C 0.6638(6) 0.0354(2) 0.0739(5) 0.0646(19) Uani 1 1 d .
H38A H 0.6573 0.0329 0.0097 0.078 Uiso 1 1 calc R
C39 C 0.7070(5) 0.06875(19) 0.1179(4) 0.0528(16) Uani 1 1 d .
H39A H 0.7311 0.0883 0.0819 0.063 Uiso 1 1 calc R
C40 C 0.7401(5) 0.11633(18) 0.3839(4) 0.0472(15) Uani 1 1 d .
C41 C 0.8242(7) 0.1205(2) 0.4578(4) 0.0607(18) Uani 1 1 d .
H41A H 0.8995 0.1234 0.4475 0.073 Uiso 1 1 calc R
C42 C 0.7978(9) 0.1203(3) 0.5481(5) 0.091(3) Uani 1 1 d .
H42A H 0.8555 0.1231 0.5977 0.109 Uiso 1 1 calc R
C43 C 0.6884(10) 0.1160(3) 0.5645(6) 0.095(3) Uani 1 1 d .
H43A H 0.6715 0.1162 0.6251 0.114 Uiso 1 1 calc R
C44 C 0.6046(8) 0.1114(2) 0.4931(6) 0.089(3) Uani 1 1 d .
H44A H 0.5302 0.1078 0.5048 0.107 Uiso 1 1 calc R
C45 C 0.6285(6) 0.1121(2) 0.4009(5) 0.065(2) Uani 1 1 d .
H45A H 0.5699 0.1097 0.3518 0.077 Uiso 1 1 calc R
C46 C 1.2342(5) 0.16437(18) 0.3399(4) 0.0446(15) Uani 1 1 d .
C47 C 1.3350(5) 0.1847(2) 0.3430(4) 0.0580(18) Uani 1 1 d .
H47A H 1.3568 0.1941 0.2882 0.070 Uiso 1 1 calc R
C48 C 1.4029(6) 0.1913(2) 0.4254(5) 0.0638(19) Uani 1 1 d .
H48A H 1.4701 0.2050 0.4260 0.077 Uiso 1 1 calc R
C49 C 1.3729(6) 0.1779(2) 0.5061(5) 0.066(2) Uani 1 1 d .
H49A H 1.4196 0.1824 0.5618 0.079 Uiso 1 1 calc R
C50 C 1.2738(6) 0.1578(2) 0.5059(4) 0.0612(18) Uani 1 1 d .
H50A H 1.2524 0.1488 0.5612 0.073 Uiso 1 1 calc R
C51 C 1.2062(5) 0.1509(2) 0.4228(4) 0.0500(15) Uani 1 1 d .
H51A H 1.1398 0.1368 0.4227 0.060 Uiso 1 1 calc R
C52 C 1.1548(5) 0.20044(19) 0.1701(4) 0.0477(15) Uani 1 1 d .
C53 C 1.1705(6) 0.2026(2) 0.0760(5) 0.0657(19) Uani 1 1 d .
H53A H 1.1777 0.1804 0.0422 0.079 Uiso 1 1 calc R
C54 C 1.1753(7) 0.2382(3) 0.0335(6) 0.086(3) Uani 1 1 d .
H54A H 1.1837 0.2395 -0.0291 0.103 Uiso 1 1 calc R
C55 C 1.1677(7) 0.2712(3) 0.0823(7) 0.088(3) Uani 1 1 d .
H55A H 1.1752 0.2947 0.0539 0.106 Uiso 1 1 calc R
C56 C 1.1488(7) 0.2696(2) 0.1747(7) 0.088(3) Uani 1 1 d .
H56A H 1.1388 0.2918 0.2074 0.105 Uiso 1 1 calc R
C57 C 1.1450(6) 0.2338(2) 0.2177(5) 0.0643(19) Uani 1 1 d .
H57A H 1.1355 0.2327 0.2801 0.077 Uiso 1 1 calc R
C58 C 1.2305(5) 0.12199(18) 0.1720(4) 0.0455(14) Uani 1 1 d .
C59 C 1.3320(5) 0.1068(2) 0.2127(5) 0.0559(17) Uani 1 1 d .
H59A H 1.3606 0.1136 0.2732 0.067 Uiso 1 1 calc R
C60 C 1.3920(6) 0.0817(2) 0.1651(6) 0.071(2) Uani 1 1 d .
H60A H 1.4584 0.0709 0.1956 0.086 Uiso 1 1 calc R
C61 C 1.3587(6) 0.0723(3) 0.0778(6) 0.083(3) Uani 1 1 d .
H61A H 1.4040 0.0566 0.0464 0.099 Uiso 1 1 calc R
C62 C 1.2556(6) 0.0860(3) 0.0331(5) 0.078(2) Uani 1 1 d .
H62A H 1.2302 0.0788 -0.0277 0.094 Uiso 1 1 calc R
C63 C 1.1900(5) 0.1107(2) 0.0800(4) 0.0572(18) Uani 1 1 d .
H63A H 1.1203 0.1197 0.0508 0.069 Uiso 1 1 calc R
O1 O 0.9312(14) 0.1880(6) 0.7516(12) 0.349(10) Uiso 1 1 d D
C64 C 1.1215(17) 0.1491(7) 0.7751(16) 0.322(13) Uiso 1 1 d D
H64A H 1.1175 0.1413 0.8379 0.483 Uiso 1 1 calc R
H64B H 1.1903 0.1634 0.7729 0.483 Uiso 1 1 calc R
H64C H 1.1214 0.1270 0.7362 0.483 Uiso 1 1 calc R
C65 C 1.0207(14) 0.1737(6) 0.7415(11) 0.371(18) Uiso 1 1 d D
C66 C 1.0524(12) 0.1808(4) 0.6466(10) 0.185(6) Uiso 1 1 d D
H66A H 0.9890 0.1920 0.6079 0.278 Uiso 1 1 calc R
H66B H 1.0722 0.1570 0.6200 0.278 Uiso 1 1 calc R
H66C H 1.1163 0.1978 0.6512 0.278 Uiso 1 1 calc R

loop_
_atom_site_aniso_label
_atom_site_aniso_U_11
_atom_site_aniso_U_22
_atom_site_aniso_U_33
_atom_site_aniso_U_23
_atom_site_aniso_U_13
_atom_site_aniso_U_12
Ir1 0.03465(13) 0.03977(14) 0.03451(13) -0.00381(10) 0.00784(9) -0.00339(10)
Sb1 0.0946(4) 0.0647(4) 0.0515(3) 0.0053(2) 0.0135(3) 0.0008(3)
P1 0.0338(8) 0.0405(9) 0.0386(7) 0.0010(7) 0.0082(6) 0.0003(7)
P2 0.0341(8) 0.0461(9) 0.0374(7) -0.0026(7) 0.0079(6) -0.0062(7)
F1 0.187(7) 0.253(11) 0.271(10) 0.174(9) 0.004(7) 0.091(7)
F2 0.245(9) 0.181(8) 0.148(6) 0.084(6) -0.054(6) 0.013(7)
F3 0.385(14) 0.126(6) 0.108(5) -0.056(4) 0.042(7) -0.002(7)
F4 0.233(8) 0.192(8) 0.180(6) -0.115(6) 0.116(6) -0.087(6)
F5 0.170(7) 0.240(10) 0.129(5) -0.004(5) 0.019(5) -0.115(6)
F6 0.134(5) 0.163(6) 0.143(5) 0.002(4) 0.053(4) -0.028(4)
N1 0.041(3) 0.046(3) 0.052(3) -0.011(2) 0.011(2) -0.006(2)
C1 0.042(3) 0.044(4) 0.040(3) -0.003(3) 0.009(3) -0.010(3)
C2 0.055(4) 0.062(4) 0.045(3) 0.010(3) 0.007(3) -0.001(3)
C3 0.085(5) 0.086(6) 0.051(4) 0.016(4) 0.005(4) -0.002(5)
C4 0.104(6) 0.081(7) 0.070(5) 0.037(5) -0.001(5) 0.017(5)
C5 0.092(6) 0.046(5) 0.092(6) 0.020(4) 0.021(5) 0.002(4)
C6 0.045(3) 0.044(4) 0.061(4) 0.011(3) 0.012(3) -0.005(3)
C7 0.050(4) 0.037(4) 0.069(4) 0.005(3) 0.024(3) -0.003(3)
C8 0.077(5) 0.049(5) 0.092(6) 0.003(4) 0.030(4) -0.005(4)
C9 0.115(7) 0.043(5) 0.108(7) -0.022(5) 0.043(6) -0.011(5)
C10 0.118(7) 0.076(7) 0.074(5) -0.034(5) 0.035(5) -0.013(5)
C11 0.062(4) 0.063(5) 0.057(4) -0.016(4) 0.017(3) -0.003(4)
C12 0.046(4) 0.055(4) 0.048(3) 0.012(3) 0.004(3) 0.004(3)
C13 0.046(3) 0.041(4) 0.046(3) 0.000(3) 0.003(3) 0.007(3)
C14 0.034(3) 0.038(3) 0.045(3) -0.002(3) 0.011(3) -0.001(3)
C15 0.043(3) 0.053(4) 0.040(3) -0.001(3) 0.003(3) 0.000(3)
C16 0.060(4) 0.060(4) 0.045(3) 0.007(3) 0.003(3) 0.007(3)
C17 0.078(5) 0.085(6) 0.056(4) 0.016(4) 0.001(4) 0.009(4)
C18 0.088(6) 0.130(9) 0.065(5) 0.013(5) -0.013(5) 0.010(6)
C19 0.106(7) 0.117(8) 0.054(5) 0.011(5) -0.003(5) 0.015(6)
C20 0.129(8) 0.083(6) 0.055(4) 0.024(4) 0.023(5) 0.020(6)
C21 0.084(5) 0.082(6) 0.057(4) 0.017(4) 0.021(4) 0.005(4)
C22 0.054(4) 0.045(4) 0.040(3) -0.001(3) 0.013(3) 0.002(3)
C23 0.071(5) 0.057(5) 0.053(4) -0.009(3) 0.000(3) 0.000(4)
C24 0.098(6) 0.059(5) 0.068(5) -0.018(4) 0.006(5) 0.000(5)
C25 0.103(7) 0.054(5) 0.091(6) -0.013(4) 0.009(5) 0.017(5)
C26 0.064(5) 0.082(6) 0.108(6) -0.017(5) 0.008(5) 0.034(5)
C27 0.054(4) 0.066(5) 0.087(5) -0.018(4) 0.015(4) 0.002(4)
C28 0.042(3) 0.043(4) 0.049(3) 0.006(3) 0.010(3) -0.002(3)
C29 0.047(4) 0.051(4) 0.052(4) -0.002(3) 0.014(3) 0.001(3)
C30 0.062(4) 0.043(4) 0.064(4) -0.001(3) 0.017(3) 0.008(3)
C31 0.077(5) 0.064(5) 0.068(5) 0.023(4) 0.007(4) 0.022(4)
C32 0.081(5) 0.092(7) 0.051(4) 0.018(4) -0.001(4) 0.010(5)
C33 0.062(4) 0.045(4) 0.050(3) 0.003(3) -0.002(3) 0.005(3)
C34 0.033(3) 0.035(3) 0.052(3) 0.001(3) 0.005(3) -0.001(3)
C35 0.052(4) 0.052(4) 0.059(4) 0.003(3) -0.001(3) 0.003(3)
C36 0.066(5) 0.043(4) 0.084(5) 0.007(4) 0.002(4) -0.004(3)
C37 0.059(4) 0.047(4) 0.093(6) -0.017(4) 0.000(4) -0.011(4)
C38 0.066(5) 0.060(5) 0.067(4) -0.015(4) 0.004(4) 0.004(4)
C39 0.051(4) 0.049(4) 0.059(4) -0.003(3) 0.011(3) 0.000(3)
C40 0.053(4) 0.041(4) 0.051(3) 0.007(3) 0.019(3) 0.007(3)
C41 0.075(5) 0.066(5) 0.043(4) -0.006(3) 0.016(3) 0.001(4)
C42 0.122(8) 0.108(7) 0.042(4) -0.005(4) 0.014(5) -0.001(6)
C43 0.138(9) 0.097(7) 0.061(5) 0.004(5) 0.052(6) 0.016(7)
C44 0.102(7) 0.085(7) 0.094(6) 0.020(5) 0.063(6) 0.021(5)
C45 0.052(4) 0.076(5) 0.071(4) 0.016(4) 0.028(4) 0.008(4)
C46 0.039(3) 0.056(4) 0.039(3) -0.014(3) 0.006(3) -0.006(3)
C47 0.044(4) 0.075(5) 0.054(4) -0.007(3) 0.002(3) -0.024(3)
C48 0.047(4) 0.069(5) 0.073(5) -0.012(4) 0.001(4) -0.021(4)
C49 0.064(5) 0.079(6) 0.052(4) -0.018(4) -0.002(3) 0.003(4)
C50 0.069(5) 0.072(5) 0.043(3) -0.002(3) 0.007(3) -0.004(4)
C51 0.045(3) 0.058(4) 0.047(3) -0.002(3) 0.005(3) -0.007(3)
C52 0.037(3) 0.050(4) 0.055(4) 0.005(3) 0.005(3) -0.009(3)
C53 0.061(4) 0.074(5) 0.062(4) 0.005(4) 0.008(3) -0.007(4)
C54 0.085(6) 0.092(7) 0.078(5) 0.033(5) 0.006(5) -0.008(5)
C55 0.072(5) 0.079(7) 0.113(7) 0.041(6) 0.011(5) -0.016(5)
C56 0.081(6) 0.047(5) 0.135(8) -0.005(5) 0.013(6) -0.018(4)
C57 0.060(4) 0.054(5) 0.080(5) -0.001(4) 0.014(4) -0.010(4)
C58 0.042(3) 0.051(4) 0.046(3) -0.005(3) 0.013(3) -0.003(3)
C59 0.044(4) 0.064(5) 0.059(4) -0.013(3) 0.006(3) 0.004(3)
C60 0.045(4) 0.075(6) 0.093(6) -0.016(5) 0.004(4) 0.004(4)
C61 0.048(4) 0.104(7) 0.102(6) -0.050(5) 0.029(4) 0.000(4)
C62 0.063(5) 0.117(8) 0.058(4) -0.032(5) 0.018(4) -0.007(5)
C63 0.044(4) 0.077(5) 0.052(4) -0.008(3) 0.011(3) -0.005(3)

loop_
_atom_type_symbol
_atom_type_description
_atom_type_scat_dispersion_real
_atom_type_scat_dispersion_imag
_atom_type_scat_source
C C 0.0033 0.0016 'International Tables Vol C Tables 4.2.6.8 and 6.1.1.4'
H H 0.0000 0.0000 'International Tables Vol C Tables 4.2.6.8 and 6.1.1.4'
N N 0.0061 0.0033 'International Tables Vol C Tables 4.2.6.8 and 6.1.1.4'
F F 0.0171 0.0103 'International Tables Vol C Tables 4.2.6.8 and 6.1.1.4'
P P 0.1023 0.0942 'International Tables Vol C Tables 4.2.6.8 and 6.1.1.4'
Sb Sb -0.5866 1.5461 'International Tables Vol C Tables 4.2.6.8 and 6.1.1.4'
Ir Ir -1.4442 7.9887 'International Tables Vol C Tables 4.2.6.8 and 6.1.1.4'
O O 0.0106 0.0060 'International Tables Vol C Tables 4.2.6.8 and 6.1.1.4'

loop_
_geom_angle_atom_site_label_1
_geom_angle_atom_site_label_2
_geom_angle_atom_site_label_3
_geom_angle
C1 Ir1 C14 109.0(2)
C1 Ir1 N1 78.3(2)
C14 Ir1 N1 172.1(2)
C1 Ir1 P1 87.90(16)
C14 Ir1 P1 94.13(15)
N1 Ir1 P1 89.09(13)
C1 Ir1 P2 89.95(16)
C14 Ir1 P2 90.28(15)
N1 Ir1 P2 86.64(13)
P1 Ir1 P2 175.53(5)
C1 Ir1 C13 144.1(2)
C14 Ir1 C13 36.1(2)
N1 Ir1 C13 136.15(19)
P1 Ir1 C13 100.37(14)
P2 Ir1 C13 83.65(15)
F2 Sb1 F3 92.5(4)
F2 Sb1 F4 85.9(5)
F3 Sb1 F4 176.1(4)
F2 Sb1 F1 178.1(5)
F3 Sb1 F1 89.3(5)
F4 Sb1 F1 92.3(5)
F2 Sb1 F5 90.4(4)
F3 Sb1 F5 94.3(4)
F4 Sb1 F5 89.2(3)
F1 Sb1 F5 89.2(4)
F2 Sb1 F6 91.3(4)
F3 Sb1 F6 89.4(4)
F4 Sb1 F6 87.1(3)
F1 Sb1 F6 89.0(4)
F5 Sb1 F6 175.9(4)
C34 P1 C40 104.8(3)
C34 P1 C28 105.5(3)
C40 P1 C28 99.1(3)
C34 P1 Ir1 116.42(18)
C40 P1 Ir1 115.2(2)
C28 P1 Ir1 113.90(19)
C58 P2 C46 103.5(3)
C58 P2 C52 105.3(3)
C46 P2 C52 101.2(3)
C58 P2 Ir1 115.9(2)
C46 P2 Ir1 113.50(18)
C52 P2 Ir1 115.68(19)
C11 N1 C7 119.0(6)
C11 N1 Ir1 126.2(5)
C7 N1 Ir1 114.7(4)
C2 C1 C6 118.0(6)
C2 C1 Ir1 125.3(5)
C6 C1 Ir1 116.6(4)
C3 C2 C1 120.8(7)
C4 C3 C2 120.8(8)
C3 C4 C5 120.1(7)
C4 C5 C6 120.2(7)
C5 C6 C1 120.1(6)
C5 C6 C7 123.9(7)
C1 C6 C7 116.0(6)
N1 C7 C8 120.5(6)
N1 C7 C6 114.4(6)
C8 C7 C6 125.1(7)
C9 C8 C7 120.1(8)
C10 C9 C8 119.3(8)
C9 C10 C11 120.4(7)
N1 C11 C10 120.7(7)
C13 C12 C16 129.6(6)
C12 C13 C14 122.7(5)
C12 C13 Ir1 104.3(4)
C14 C13 Ir1 54.2(3)
C15 C14 C13 126.8(5)
C15 C14 Ir1 143.3(5)
C13 C14 Ir1 89.8(3)
C14 C15 C22 126.2(5)
C17 C16 C21 119.3(6)
C17 C16 C12 122.1(6)
C21 C16 C12 118.6(6)
C16 C17 C18 119.7(7)
C19 C18 C17 121.6(8)
C18 C19 C20 119.1(8)
C21 C20 C19 120.5(8)
C16 C21 C20 119.7(8)
C27 C22 C23 117.4(6)
C27 C22 C15 121.6(6)
C23 C22 C15 121.0(6)
C24 C23 C22 120.7(7)
C25 C24 C23 121.4(8)
C24 C25 C26 118.4(8)
C27 C26 C25 120.0(7)
C26 C27 C22 122.1(7)
C33 C28 C29 118.4(6)
C33 C28 P1 124.4(5)
C29 C28 P1 117.2(4)
C30 C29 C28 120.0(6)
C31 C30 C29 121.6(6)
C30 C31 C32 119.4(7)
C31 C32 C33 119.8(7)
C28 C33 C32 120.7(6)
C39 C34 C35 117.6(6)
C39 C34 P1 120.1(5)
C35 C34 P1 122.3(5)
C36 C35 C34 120.4(6)
C37 C36 C35 121.6(7)
C36 C37 C38 119.8(7)
C39 C38 C37 117.8(7)
C34 C39 C38 122.6(6)
C41 C40 C45 118.8(6)
C41 C40 P1 121.8(5)
C45 C40 P1 119.3(5)
C40 C41 C42 120.4(7)
C43 C42 C41 120.6(8)
C42 C43 C44 120.0(7)
C43 C44 C45 120.6(8)
C40 C45 C44 119.5(8)
C51 C46 C47 117.2(5)
C51 C46 P2 122.0(4)
C47 C46 P2 120.8(4)
C48 C47 C46 121.1(6)
C49 C48 C47 120.5(6)
C48 C49 C50 120.1(6)
C49 C50 C51 119.3(6)
C50 C51 C46 121.9(6)
C57 C52 C53 118.4(6)
C57 C52 P2 119.4(5)
C53 C52 P2 122.2(5)
C52 C53 C54 119.8(8)
C55 C54 C53 121.1(8)
C54 C55 C56 119.8(8)
C57 C56 C55 119.0(8)
C52 C57 C56 121.8(7)
C59 C58 C63 117.7(6)
C59 C58 P2 123.8(5)
C63 C58 P2 118.5(5)
C58 C59 C60 120.9(6)
C61 C60 C59 122.4(7)
C60 C61 C62 119.6(7)
C61 C62 C63 119.8(7)
C62 C63 C58 119.5(6)
O1 C65 C66 112.2(17)
O1 C65 C64 151.5(18)
C66 C65 C64 96.1(14)

loop_
_geom_bond_atom_site_label_1
_geom_bond_atom_site_label_2
_geom_bond_distance
Ir1 C1 2.009(6)
Ir1 C14 2.029(6)
Ir1 N1 2.175(5)
Ir1 P1 2.3612(15)
Ir1 P2 2.3646(15)
Ir1 C13 2.504(6)
Sb1 F2 1.798(7)
Sb1 F3 1.820(6)
Sb1 F4 1.820(6)
Sb1 F1 1.825(6)
Sb1 F5 1.839(7)
Sb1 F6 1.879(6)
P1 C34 1.824(6)
P1 C40 1.824(6)
P1 C28 1.841(6)
P2 C58 1.811(6)
P2 C46 1.823(5)
P2 C52 1.826(6)
N1 C11 1.339(7)
N1 C7 1.350(8)
C1 C2 1.396(8)
C1 C6 1.419(8)
C2 C3 1.387(9)
C3 C4 1.366(11)
C4 C5 1.392(10)
C5 C6 1.391(9)
C6 C7 1.464(9)
C7 C8 1.399(9)
C8 C9 1.347(11)
C9 C10 1.342(11)
C10 C11 1.395(10)
C12 C13 1.336(8)
C12 C16 1.462(8)
C13 C14 1.474(8)
C14 C15 1.326(8)
C15 C22 1.472(8)
C16 C17 1.368(9)
C16 C21 1.387(9)
C17 C18 1.405(10)
C18 C19 1.337(12)
C19 C20 1.385(12)
C20 C21 1.394(10)
C22 C27 1.378(9)
C22 C23 1.400(9)
C23 C24 1.379(10)
C24 C25 1.375(11)
C25 C26 1.394(11)
C26 C27 1.383(10)
C28 C33 1.388(8)
C28 C29 1.402(8)
C29 C30 1.390(9)
C30 C31 1.353(9)
C31 C32 1.400(10)
C32 C33 1.396(10)
C34 C39 1.370(8)
C34 C35 1.393(8)
C35 C36 1.373(9)
C36 C37 1.352(10)
C37 C38 1.397(10)
C38 C39 1.395(9)
C40 C41 1.372(9)
C40 C45 1.387(8)
C41 C42 1.392(9)
C42 C43 1.358(13)
C43 C44 1.346(12)
C44 C45 1.409(10)
C46 C51 1.376(8)
C46 C47 1.388(8)
C47 C48 1.371(8)
C48 C49 1.356(9)
C49 C50 1.370(9)
C50 C51 1.377(8)
C52 C57 1.372(9)
C52 C53 1.408(9)
C53 C54 1.398(10)
C54 C55 1.365(12)
C55 C56 1.393(11)
C56 C57 1.404(10)
C58 C59 1.374(8)
C58 C63 1.415(8)
C59 C60 1.376(9)
C60 C61 1.319(10)
C61 C62 1.391(10)
C62 C63 1.402(9)
O1 C65 1.1999(11)
C64 C65 1.5000(11)
C65 C66 1.4996(11)
